data_1530061
loop_
_publ_author_name
'Harris, D.C.'
'Hoskins, B.F.'
'Grey, I.E.'
'Criddle, A.J.'
'Stanley, C.J.'

_publ_section_title
;
 Hemloite (As, Sb)2 (Ti, V, Fe, Al)12 O23 (O H): A new mineral from the
 Hemlo gold deposit, Hemlo, Ontario, and its crystal structure
;
_journal_name_full 'Canadian Mineralogist'
_journal_page_first 427
_journal_page_last 440
_journal_volume 27
_journal_year 1989
_chemical_formula_sum 'Al0.32 As1.47 Fe3.94 H O24 Sb0.47 Ti5.63 V2.11'
_chemical_name_systematic
;
(As1.47 Sb0.47) (Ti5.63 V2.11 Fe3.94 Al0.32) O23 (O H)
;
_space_group_IT_number 2
_symmetry_space_group_name_Hall '-P 1'
_symmetry_space_group_name_H-M 'P -1'
_cell_angle_alpha 89.06
_cell_angle_beta 104.32
_cell_angle_gamma 84.97
_cell_formula_units_Z 2
_cell_length_a 7.158
_cell_length_b 7.552
_cell_length_c 16.014
_cell_volume 834.894
_citation_journal_id_ASTM CAMIA6
_cod_data_source_file Harris_CAMIA6_1989_1898.cif
_cod_data_source_block H1Al0.32As1.47Fe3.94O24Sb0.47Ti5.63V2.11
_cod_original_cell_volume 834.8942
_cod_original_formula_sum 'H1 Al0.32 As1.47 Fe3.94 O24 Sb0.47 Ti5.63 V2.11'
_cod_database_code 1530061

loop_
_symmetry_equiv_pos_as_xyz
x,y,z
-x,-y,-z

loop_
_atom_site_label
_atom_site_type_symbol
_atom_site_fract_x
_atom_site_fract_y
_atom_site_fract_z
_atom_site_occupancy
_atom_site_U_iso_or_equiv
V9 V+4 0.3115 0.9729 -0.4638 0.176 0.0
Ti1 Ti+4 0.0005 -0.2132 -0.0353 0.469 0.0
Ti5 Ti+4 0.0039 0.3396 -0.4484 0.469 0.0
Al7 Al+3 0.3154 0.752 -0.1648 0.027 0.0
Al9 Al+3 0.3115 0.9729 -0.4638 0.027 0.0
Ti10 Ti+4 0.6852 0.4771 -0.1298 0.469 0.0
Al8 Al+3 0.3143 0.6489 -0.3497 0.027 0.0
Fe1 Fe+2 0.0005 -0.2132 -0.0353 0.328 0.0
Al1 Al+3 0.0005 -0.2132 -0.0353 0.027 0.0
As1 As+3 0.58105 0.27632 -0.36243 0.474 0.0
O18 O-2 0.5007 0.6207 -0.0622 1 0.0
O3 O-2 -0.1797 -0.3089 -0.1292 1 0.0
V11 V+4 0.6847 0.8123 -0.2388 0.176 0.0
O23 O-2 0.5126 0.5144 -0.4013 1 0.0
O4 O-2 0.1785 -0.4183 0.0105 1 0.0
O10 O-2 -0.1816 -0.0776 -0.4207 1 0.0
Ti7 Ti+4 0.3154 0.752 -0.1648 0.469 0.0
O21 O-2 0.4999 0.61 -0.2294 1 0.0
V7 V+4 0.3154 0.752 -0.1648 0.176 0.0
Fe4 Fe+2 0.0057 0.4401 -0.2593 0.328 0.0
Ti2 Ti+4 -0.0018 0.1142 -0.1473 0.469 0.0
Al2 Al+3 -0.0018 0.1142 -0.1473 0.027 0.0
Ti6 Ti+4 0.3139 0.4198 -0.0541 0.469 0.0
Ti9 Ti+4 0.3115 0.9729 -0.4638 0.469 0.0
O8 O-2 0.1459 0.1779 -0.232 1 0.0
O22 O-2 0.5021 0.8478 -0.356 1 0.0
Al3 Al+3 0.0016 0.0142 -0.3316 0.027 0.0
O13 O-2 -0.1695 0.6474 -0.2994 1 0.0
V3 V+4 0.0016 0.0142 -0.3316 0.176 0.0
V1 V+4 0.0005 -0.2132 -0.0353 0.176 0.0
O7 O-2 -0.1573 -0.0056 -0.244 1 0.0
Ti8 Ti+4 0.3143 0.6489 -0.3497 0.469 0.0
O1 O-2 -0.1589 -0.2357 0.0522 1 0.0
Fe10 Fe+2 0.6852 0.4771 -0.1298 0.328 0.0
Fe11 Fe+2 0.6847 0.8123 -0.2388 0.328 0.0
Ti11 Ti+4 0.6847 0.8123 -0.2388 0.469 0.0
O24 O-2 0.5031 0.8239 -0.526 1 0.0
Al12 Al+3 0.6894 0.7027 -0.4163 0.027 0.0
Al6 Al+3 0.3139 0.4198 -0.0541 0.027 0.0
V4 V+4 0.0057 0.4401 -0.2593 0.176 0.0
Fe7 Fe+2 0.3154 0.752 -0.1648 0.328 0.0
Sb1 Sb+3 0.58105 0.27632 -0.36243 0.47 0.0
V10 V+4 0.6852 0.4771 -0.1298 0.176 0.0
Al5 Al+3 0.0039 0.3396 -0.4484 0.027 0.0
V6 V+4 0.3139 0.4198 -0.0541 0.176 0.0
Fe8 Fe+2 0.3143 0.6489 -0.3497 0.328 0.0
V12 V+4 0.6894 0.7027 -0.4163 0.176 0.0
O15 O-2 0.1631 0.4634 -0.3456 1 0.0
Fe2 Fe+2 -0.0018 0.1142 -0.1473 0.328 0.0
Al10 Al+3 0.6852 0.4771 -0.1298 0.027 0.0
Al4 Al+3 0.0057 0.4401 -0.2593 0.027 0.0
O19 O-2 0.5016 0.2841 -0.1172 1 0.0
O12 O-2 0.1501 0.1167 -0.4058 1 0.0
O14 O-2 0.1821 0.5366 -0.163 1 0.0
V5 V+4 0.0039 0.3396 -0.4484 0.176 0.0
O6 O-2 -0.1625 0.3407 -0.1871 1 0.0
As2 As+3 0.5846 0.058 -0.0724 0.685 0.0
Al11 Al+3 0.6847 0.8123 -0.2388 0.027 0.0
Fe12 Fe+2 0.6894 0.7027 -0.4163 0.328 0.0
O2 O-2 -0.1514 0.0499 -0.0648 1 0.0
V8 V+4 0.3143 0.6489 -0.3497 0.176 0.0
O20 O-2 0.5035 0.9437 -0.1735 1 0.0
Fe9 Fe+2 0.3115 0.9729 -0.4638 0.328 0.0
O17 O-2 -0.1787 0.2409 -0.5421 1 0.0
O11 O-2 0.1813 -0.1851 -0.285 1 0.0
O16 O-2 -0.1543 0.5757 -0.477 1 0.0
O5 O-2 0.1595 -0.1113 -0.1089 1 0.0
Fe3 Fe+2 0.0016 0.0142 -0.3316 0.328 0.0
As3 As+3 0.4135 0.169 -0.2158 0.315 0.0
Ti3 Ti+4 0.0016 0.0142 -0.3316 0.469 0.0
Fe5 Fe+2 0.0039 0.3396 -0.4484 0.328 0.0
V2 V+4 -0.0018 0.1142 -0.1473 0.176 0.0
O9 O-2 -0.1543 0.2781 -0.362 1 0.0
Ti12 Ti+4 0.6894 0.7027 -0.4163 0.469 0.0
Fe6 Fe+2 0.3139 0.4198 -0.0541 0.328 0.0
Ti4 Ti+4 0.0057 0.4401 -0.2593 0.469 0.0
